data_1537624
loop_
_publ_author_name
'Alberti, A.'

_publ_section_title
;
 On the crystal structure of the zeolite heulandite
;
_journal_name_full
;
Tschermaks Mineralogische und Petrographische Mitteilungen (-1978)
;
_journal_page_first 129
_journal_page_last 146
_journal_volume 18
_journal_year 1972
_chemical_formula_sum 'Al2 Ca1.23 H12 O24 Si7'
_chemical_name_systematic 'Ca1.23 (Al2 Si7 O18) (H2 O)6'
_space_group_IT_number 8
_symmetry_space_group_name_Hall 'C -2y'
_symmetry_space_group_name_H-M 'C 1 m 1'
_cell_angle_alpha 90
_cell_angle_beta 116.42
_cell_angle_gamma 90
_cell_formula_units_Z 4
_cell_length_a 17.718
_cell_length_b 17.897
_cell_length_c 7.428
_cell_volume 2109.404
_citation_journal_id_ASTM MPMTAG
_cod_data_source_file Alberti_MPMTAG_1972_1218.cif
_cod_data_source_block H12Al2Ca1.23O24Si7
_cod_original_formula_sum 'H12 Al2 Ca1.23 O24 Si7'
_cod_database_code 1537624

loop_
_symmetry_equiv_pos_as_xyz
x,y,z
x,-y,z
x+1/2,y+1/2,z
x+1/2,-y+1/2,z

loop_
_atom_site_label
_atom_site_type_symbol
_atom_site_fract_x
_atom_site_fract_y
_atom_site_fract_z
_atom_site_occupancy
_atom_site_U_iso_or_equiv
O19 O-2 0.3856 0.1307 0.6134 1 0.0
Al2 Al+3 0.32 0.3296 0.9054 0.25 0.0
Ca3 Ca+2 0.0365 0.5 0.234 0.19 0.0
O7 O-2 0.2407 0.1102 0.2554 1 0.0
O14 O-2 0.011 0.2691 0.1827 1 0.0
O20 O-2 0.2333 0.5 0.0183 1 0.0
Al5 Al+3 0.2064 0.1899 0.7147 0.25 0.0
Si2 Si+4 0.32 0.3296 0.9054 0.75 0.0
O12 O-2 0.13 0.2358 0.5403 1 0.0
Si9 Si+4 0 0.2114 0 0.75 0.0
Ca1 Ca+2 0.1523 0 0.6613 0.57 0.0
O23 O-2 0.415 0.5 0.181 0.43 0.0
O4 O-2 0.266 0.3789 0.3851 1 0.0
O9 O-2 -0.0062 0.3291 0.4853 1 0.0
O15 O-2 0.4943 0.2399 0.8104 1 0.0
Al6 Al+3 0.2894 0.3071 0.2796 0.25 0.0
O16 O-2 0.2133 0.2539 0.1864 1 0.0
Al4 Al+3 0.2874 0.0898 0.5008 0.4 0.0
O3 O-2 0.2271 0.1167 0.6062 1 0.0
O8 O-2 0.2631 0.3949 0.7462 1 0.0
Ca2 Ca+2 0.345 0.5 0.3343 0.94 0.0
Ca4 Ca+2 0.4596 0 0.8069 0.77 0.0
Si4 Si+4 0.2874 0.0898 0.5008 0.6 0.0
O28 O-2 0.0971 0 0.32 1 0.0
O26 O-2 0.0084 0.5 0.5428 1 0.0
Si5 Si+4 0.2064 0.1899 0.7147 0.75 0.0
O5 O-2 0.1828 0.151 0.8847 1 0.0
O29 O-2 0.3993 0.5 0.7258 0.52 0.0
O13 O-2 0.3748 0.2642 0.4383 1 0.0
O6 O-2 0.3142 0.3454 0.1127 1 0.0
Al7 Al+3 0 0.2114 0 0.25 0.0
Si6 Si+4 0.2894 0.3071 0.2796 0.75 0.0
O11 O-2 0.4184 0.3414 0.9463 1 0.0
O25 O-2 0.422 0.0845 0.0214 1 0.0
O18 O-2 0.1188 0.3712 0.4106 1 0.0
O22 O-2 0.0799 0 0.8882 1 0.0
O10 O-2 0.0834 0.1578 0.071 1 0.0
O1 O-2 0.2026 0.5 0.443 1 0.0
O24 O-2 0.0765 0.4196 0.9617 1 0.0
Si7 Si+4 0.0639 0.3006 0.4087 1 0.0
O2 O-2 0.3093 0 0.5479 1 0.0
O17 O-2 0.2911 0.2445 0.8265 1 0.0
Si3 Si+4 0.2105 0.4072 0.499 0.6 0.0
Al3 Al+3 0.2105 0.4072 0.499 0.4 0.0
Si1 Si+4 0.1792 0.1692 0.0989 0.75 0.0
O27 O-2 -0.032 0.0891 0.5011 1 0.0
Si8 Si+4 0.4345 0.2032 0.5865 1 0.0
Al1 Al+3 0.1792 0.1692 0.0989 0.25 0.0
O21 O-2 0.2839 0 0.0164 1 0.0
